data_7231709
loop_
_publ_author_name
'Adonin, Sergey A.'
'Gorokh, Igor D.'
'Novikov, Alexander S.'
'Samsonenko, Denis G.'
'Yushina, Irina V.'
'Sokolov, Maxim N.'
'Fedin, Vladimir P.'

_publ_section_title
;
 Halobismuthates with halopyridinium cations: appearance or non-appearance
 of unusual colouring
;
_journal_issue 48
_journal_name_full CrystEngComm
_journal_page_first 7766
_journal_paper_doi 10.1039/C8CE01749B
_journal_volume 20
_journal_year 2018
_chemical_formula_sum 'C20 H20 Bi2 Br4 Cl10 N4'
_chemical_formula_weight 1408.50
_space_group_crystal_system triclinic
_space_group_IT_number 2
_space_group_name_Hall '-P 1'
_space_group_name_H-M_alt 'P -1'
_symmetry_space_group_name_Hall '-P 1'
_symmetry_space_group_name_H-M 'P -1'
_atom_sites_solution_hydrogens geom
_atom_sites_solution_primary dual
_atom_sites_solution_secondary difmap
_audit_creation_method SHELXL-2017/1
_audit_update_record
;
2018-08-24 deposited with the CCDC.
2018-10-26 downloaded from the CCDC.
;
_cell_angle_alpha 99.470(3)
_cell_angle_beta 97.092(4)
_cell_angle_gamma 108.757(4)
_cell_formula_units_Z 1
_cell_length_a 8.8204(4)
_cell_length_b 10.4344(4)
_cell_length_c 10.4924(4)
_cell_measurement_reflns_used 2671
_cell_measurement_temperature 130(2)
_cell_measurement_theta_max 28.81
_cell_measurement_theta_min 3.77
_cell_volume 885.70(7)
_computing_cell_refinement 'CrysAlisPro 1.171.38.41 (Rigaku OD, 2015)'
_computing_data_collection 'CrysAlisPro 1.171.38.41 (Rigaku OD, 2015)'
_computing_data_reduction 'CrysAlisPro 1.171.38.41 (Rigaku OD, 2015)'
_computing_molecular_graphics 'ShelXle (H\"ubschle, 2011)'
_computing_publication_material 'CIFTAB-2014 (Sheldrick, 2015)'
_computing_structure_refinement 'SHELXL-2017 (Sheldrick, 2015)'
_computing_structure_solution 'SHELXT-2014 (Sheldrick, 2015)'
_diffrn_ambient_temperature 130(2)
_diffrn_detector 'CCD plate'
_diffrn_detector_area_resol_mean 10.6168
_diffrn_detector_type AtlasS2
_diffrn_measured_fraction_theta_full 0.996
_diffrn_measured_fraction_theta_max 0.829
_diffrn_measurement_device 'four-circle diffractometer'
_diffrn_measurement_device_type 'New Xcalibur, AtlasS2'
_diffrn_measurement_method '\w scans'
_diffrn_radiation_monochromator graphite
_diffrn_radiation_probe x-ray
_diffrn_radiation_source 'fine-focus sealed tube'
_diffrn_radiation_type MoK\a
_diffrn_radiation_wavelength 0.71073
_diffrn_reflns_av_R_equivalents 0.0371
_diffrn_reflns_av_unetI/netI 0.0687
_diffrn_reflns_Laue_measured_fraction_full 0.996
_diffrn_reflns_Laue_measured_fraction_max 0.829
_diffrn_reflns_limit_h_max 12
_diffrn_reflns_limit_h_min -10
_diffrn_reflns_limit_k_max 13
_diffrn_reflns_limit_k_min -14
_diffrn_reflns_limit_l_max 9
_diffrn_reflns_limit_l_min -12
_diffrn_reflns_number 7177
_diffrn_reflns_point_group_measured_fraction_full 0.996
_diffrn_reflns_point_group_measured_fraction_max 0.829
_diffrn_reflns_theta_full 25.500
_diffrn_reflns_theta_max 28.951
_diffrn_reflns_theta_min 3.320
_diffrn_source 'sealed X-ray tube'
_exptl_absorpt_coefficient_mu 15.208
_exptl_absorpt_correction_T_max 1.00000
_exptl_absorpt_correction_T_min 0.40892
_exptl_absorpt_correction_type multi-scan
_exptl_absorpt_process_details
;
CrysAlisPro 1.171.38.41 (Rigaku Oxford Diffraction, 2015)
Empirical absorption correction using spherical harmonics,
implemented in SCALE3 ABSPACK scaling algorithm.
;
_exptl_crystal_colour colorless
_exptl_crystal_density_diffrn 2.641
_exptl_crystal_description block
_exptl_crystal_F_000 644
_exptl_crystal_size_max 0.43
_exptl_crystal_size_mid 0.15
_exptl_crystal_size_min 0.14
_refine_diff_density_max 1.830
_refine_diff_density_min -1.450
_refine_diff_density_rms 0.240
_refine_ls_extinction_method none
_refine_ls_goodness_of_fit_ref 1.030
_refine_ls_hydrogen_treatment constr
_refine_ls_matrix_type full
_refine_ls_number_parameters 181
_refine_ls_number_reflns 3893
_refine_ls_number_restraints 0
_refine_ls_restrained_S_all 1.030
_refine_ls_R_factor_all 0.0445
_refine_ls_R_factor_gt 0.0363
_refine_ls_shift/su_max 0.001
_refine_ls_shift/su_mean 0.000
_refine_ls_structure_factor_coef Fsqd
_refine_ls_weighting_details 'w=1/[\s^2^(Fo^2^)+(0.0133P)^2^] where P=(Fo^2^+2Fc^2^)/3'
_refine_ls_weighting_scheme calc
_refine_ls_wR_factor_gt 0.0627
_refine_ls_wR_factor_ref 0.0680
_reflns_Friedel_coverage 0.000
_reflns_number_gt 3444
_reflns_number_total 3893
_reflns_threshold_expression >2\s(I)
_cod_data_source_file c8ce01749b2.cif
_cod_data_source_block SA1777
_cod_depositor_comments 'Adding full bibliography for 7231701--7231709.cif.'
_cod_database_code 7231709
_shelx_shelxl_version_number 2017/1
_shelx_space_group_comment
;
The symmetry employed for this shelxl refinement is uniquely defined
by the following loop, which should always be used as a source of
symmetry information in preference to the above space-group names.
They are only intended as comments.
;
_shelx_estimated_absorpt_t_min 0.059
_shelx_estimated_absorpt_t_max 0.225

loop_
_space_group_symop_operation_xyz
'x, y, z'
'-x, -y, -z'

loop_
_atom_site_label
_atom_site_type_symbol
_atom_site_fract_x
_atom_site_fract_y
_atom_site_fract_z
_atom_site_U_iso_or_equiv
_atom_site_adp_type
_atom_site_occupancy
_atom_site_site_symmetry_order
_atom_site_calc_flag
_atom_site_refinement_flags_posn
_atom_site_refinement_flags_adp
Bi1 Bi 0.42261(3) 0.62936(2) 0.64103(2) 0.01136(8) Uani 1 1 d . .
Cl1 Cl 0.45772(18) 0.79954(16) 0.46877(16) 0.0165(3) Uani 1 1 d . .
Cl2 Cl 0.13546(18) 0.62783(17) 0.65958(17) 0.0188(4) Uani 1 1 d . .
Cl3 Cl 0.40345(18) 0.46404(16) 0.81436(16) 0.0163(3) Uani 1 1 d . .
Cl4 Cl 0.56369(18) 0.84667(16) 0.83450(17) 0.0190(4) Uani 1 1 d . .
Cl5 Cl 0.71820(17) 0.59453(16) 0.58745(17) 0.0169(4) Uani 1 1 d . .
N1 N 0.1428(6) 0.8652(5) 0.4165(5) 0.0159(12) Uani 1 1 d . .
H1 H 0.224078 0.843911 0.453377 0.019 Uiso 1 1 calc R U
C11 C -0.0074(8) 0.8011(7) 0.4370(7) 0.0194(16) Uani 1 1 d . .
H11 H -0.025186 0.733434 0.489272 0.023 Uiso 1 1 calc R U
C12 C -0.1353(7) 0.8341(6) 0.3817(6) 0.0138(14) Uani 1 1 d . .
H12 H -0.242645 0.790498 0.395395 0.017 Uiso 1 1 calc R U
C13 C -0.1037(7) 0.9327(6) 0.3056(7) 0.0151(14) Uani 1 1 d . .
C14 C 0.0504(7) 0.9953(7) 0.2852(6) 0.0174(15) Uani 1 1 d . .
H14 H 0.071322 1.062173 0.232124 0.021 Uiso 1 1 calc R U
C15 C 0.1742(8) 0.9592(7) 0.3432(7) 0.0186(15) Uani 1 1 d . .
H15 H 0.282511 1.001640 0.330873 0.022 Uiso 1 1 calc R U
Br1 Br -0.27721(8) 0.98116(7) 0.23086(7) 0.02194(17) Uani 1 1 d . .
N2 N 0.7106(6) 0.3779(5) 0.8528(5) 0.0150(12) Uani 1 1 d . .
H2 H 0.634312 0.407573 0.820840 0.018 Uiso 1 1 calc R U
C21 C 0.8535(8) 0.4131(6) 0.8103(7) 0.0177(15) Uani 1 1 d . .
H21 H 0.868777 0.465353 0.743845 0.021 Uiso 1 1 calc R U
C22 C 0.9748(8) 0.3738(6) 0.8624(7) 0.0162(15) Uani 1 1 d . .
H22 H 1.077635 0.401612 0.836099 0.019 Uiso 1 1 calc R U
C23 C 0.9474(7) 0.2928(6) 0.9542(7) 0.0152(14) Uani 1 1 d . .
C24 C 0.7978(8) 0.2544(7) 0.9952(7) 0.0183(15) Uani 1 1 d . .
H24 H 0.777585 0.198460 1.058401 0.022 Uiso 1 1 calc R U
C25 C 0.6811(8) 0.3002(7) 0.9411(7) 0.0183(15) Uani 1 1 d . .
H25 H 0.577926 0.276085 0.967042 0.022 Uiso 1 1 calc R U
Br2 Br 1.11628(8) 0.23948(7) 1.03063(7) 0.02103(16) Uani 1 1 d . .

loop_
_atom_site_aniso_label
_atom_site_aniso_U_11
_atom_site_aniso_U_22
_atom_site_aniso_U_33
_atom_site_aniso_U_23
_atom_site_aniso_U_13
_atom_site_aniso_U_12
Bi1 0.01090(12) 0.01391(13) 0.01049(15) 0.00443(10) 0.00270(10) 0.00483(10)
Cl1 0.0152(7) 0.0193(8) 0.0172(10) 0.0073(7) 0.0049(7) 0.0066(7)
Cl2 0.0138(7) 0.0262(9) 0.0193(10) 0.0087(8) 0.0039(7) 0.0087(7)
Cl3 0.0156(7) 0.0203(8) 0.0158(10) 0.0095(7) 0.0045(7) 0.0068(7)
Cl4 0.0192(8) 0.0198(8) 0.0159(10) 0.0042(7) 0.0031(7) 0.0038(7)
Cl5 0.0135(7) 0.0213(8) 0.0187(10) 0.0072(7) 0.0049(7) 0.0077(7)
N1 0.017(3) 0.019(3) 0.011(3) 0.000(2) 0.000(2) 0.009(3)
C11 0.024(4) 0.015(3) 0.022(4) 0.004(3) 0.004(3) 0.009(3)
C12 0.014(3) 0.017(3) 0.009(4) 0.001(3) 0.006(3) 0.003(3)
C13 0.010(3) 0.016(3) 0.015(4) -0.003(3) -0.001(3) 0.003(3)
C14 0.022(3) 0.020(3) 0.005(4) 0.006(3) 0.001(3) -0.001(3)
C15 0.015(3) 0.021(4) 0.017(4) 0.004(3) 0.008(3) 0.000(3)
Br1 0.0224(3) 0.0251(4) 0.0207(4) 0.0087(3) -0.0008(3) 0.0114(3)
N2 0.014(3) 0.020(3) 0.012(3) 0.001(2) -0.002(2) 0.010(2)
C21 0.028(4) 0.014(3) 0.011(4) 0.003(3) 0.002(3) 0.006(3)
C22 0.018(3) 0.016(3) 0.012(4) -0.003(3) 0.004(3) 0.004(3)
C23 0.018(3) 0.014(3) 0.013(4) 0.002(3) 0.000(3) 0.006(3)
C24 0.023(3) 0.020(4) 0.011(4) 0.005(3) 0.007(3) 0.005(3)
C25 0.015(3) 0.026(4) 0.010(4) 0.000(3) 0.005(3) 0.003(3)
Br2 0.0245(3) 0.0254(4) 0.0163(4) 0.0063(3) -0.0003(3) 0.0135(3)

loop_
_atom_type_symbol
_atom_type_description
_atom_type_scat_dispersion_real
_atom_type_scat_dispersion_imag
_atom_type_scat_source
C C 0.0033 0.0016 'International Tables Vol C Tables 4.2.6.8 and 6.1.1.4'
H H 0.0000 0.0000 'International Tables Vol C Tables 4.2.6.8 and 6.1.1.4'
N N 0.0061 0.0033 'International Tables Vol C Tables 4.2.6.8 and 6.1.1.4'
Cl Cl 0.1484 0.1585 'International Tables Vol C Tables 4.2.6.8 and 6.1.1.4'
Br Br -0.2901 2.4595 'International Tables Vol C Tables 4.2.6.8 and 6.1.1.4'
Bi Bi -4.1077 10.2566 'International Tables Vol C Tables 4.2.6.8 and 6.1.1.4'

loop_
_geom_angle_atom_site_label_1
_geom_angle_atom_site_label_2
_geom_angle_atom_site_label_3
_geom_angle
_geom_angle_site_symmetry_3
_geom_angle_publ_flag
Cl1 Bi1 Cl5 85.88(5) 2_666 yes
Cl1 Bi1 Cl5 87.15(4) . yes
Cl2 Bi1 Cl1 92.90(5) . yes
Cl2 Bi1 Cl3 89.70(5) . yes
Cl2 Bi1 Cl4 93.44(5) . yes
Cl2 Bi1 Cl5 88.79(5) 2_666 yes
Cl2 Bi1 Cl5 171.09(5) . yes
Cl3 Bi1 Cl1 177.25(4) . yes
Cl3 Bi1 Cl5 90.43(4) . yes
Cl3 Bi1 Cl5 95.10(5) 2_666 yes
Cl4 Bi1 Cl1 89.29(5) . yes
Cl4 Bi1 Cl3 89.64(5) . yes
Cl4 Bi1 Cl5 95.47(5) . yes
Cl4 Bi1 Cl5 174.78(5) 2_666 yes
Cl5 Bi1 Cl5 82.33(5) 2_666 yes
Bi1 Cl5 Bi1 97.67(5) 2_666 yes
C11 N1 H1 118.6 . ?
C15 N1 H1 118.6 . ?
C15 N1 C11 122.8(6) . ?
N1 C11 H11 120.3 . ?
N1 C11 C12 119.5(6) . ?
C12 C11 H11 120.3 . ?
C11 C12 H12 120.9 . ?
C11 C12 C13 118.2(6) . ?
C13 C12 H12 120.9 . ?
C12 C13 Br1 118.9(5) . ?
C14 C13 C12 121.1(6) . ?
C14 C13 Br1 120.1(5) . ?
C13 C14 H14 120.8 . ?
C13 C14 C15 118.4(6) . ?
C15 C14 H14 120.8 . ?
N1 C15 C14 120.0(6) . ?
N1 C15 H15 120.0 . ?
C14 C15 H15 120.0 . ?
C21 N2 H2 118.8 . ?
C25 N2 H2 118.8 . ?
C25 N2 C21 122.3(5) . ?
N2 C21 H21 120.1 . ?
N2 C21 C22 119.8(6) . ?
C22 C21 H21 120.1 . ?
C21 C22 H22 120.5 . ?
C21 C22 C23 119.1(6) . ?
C23 C22 H22 120.5 . ?
C22 C23 C24 120.6(6) . ?
C22 C23 Br2 119.8(5) . ?
C24 C23 Br2 119.6(5) . ?
C23 C24 H24 121.2 . ?
C25 C24 C23 117.6(6) . ?
C25 C24 H24 121.2 . ?
N2 C25 C24 120.6(6) . ?
N2 C25 H25 119.7 . ?
C24 C25 H25 119.7 . ?

loop_
_geom_bond_atom_site_label_1
_geom_bond_atom_site_label_2
_geom_bond_distance
_geom_bond_site_symmetry_2
_geom_bond_publ_flag
Bi1 Cl1 2.7123(16) . yes
Bi1 Cl2 2.5592(14) . yes
Bi1 Cl3 2.6893(16) . yes
Bi1 Cl4 2.6187(17) . yes
Bi1 Cl5 2.8548(14) . yes
Bi1 Cl5 2.8815(17) 2_666 yes
N1 H1 0.8800 . ?
N1 C11 1.340(8) . ?
N1 C15 1.326(8) . ?
C11 H11 0.9500 . ?
C11 C12 1.371(8) . ?
C12 H12 0.9500 . ?
C12 C13 1.383(9) . ?
C13 C14 1.367(8) . ?
C13 Br1 1.883(6) . ?
C14 H14 0.9500 . ?
C14 C15 1.371(9) . ?
C15 H15 0.9500 . ?
N2 H2 0.8800 . ?
N2 C21 1.348(8) . ?
N2 C25 1.323(8) . ?
C21 H21 0.9500 . ?
C21 C22 1.351(8) . ?
C22 H22 0.9500 . ?
C22 C23 1.376(9) . ?
C23 C24 1.394(9) . ?
C23 Br2 1.886(6) . ?
C24 H24 0.9500 . ?
C24 C25 1.368(9) . ?
C25 H25 0.9500 . ?
